data_7222469
loop_
_publ_author_name
'Shao, Yongliang'
'Cui, Yanhui'
'Gu, Jinzhong'
'Kirillov, Alexander M.'
'Wu, Jiang'
'Wang, Ya-Wen'

_publ_section_title
;
 A variety of metal-organic and supramolecular networks constructed from a
 new flexible multifunctional building block bearing picolinate and
 terephthalate functionalities: hydrothermal self-assembly, structural
 features, magnetic and luminescent properties
;
_journal_name_full 'RSC Adv.'
_journal_paper_doi 10.1039/C5RA16580F
_journal_year 2015
_chemical_formula_sum 'C14 H9 Cd N O7'
_chemical_formula_weight 415.62
_chemical_name_systematic
; 
 ? 
;
_space_group_IT_number 52
_symmetry_cell_setting orthorhombic
_symmetry_space_group_name_Hall '-P 2a 2bc'
_symmetry_space_group_name_H-M 'P n n a'
_atom_sites_solution_hydrogens geom
_atom_sites_solution_primary direct
_atom_sites_solution_secondary difmap
_audit_creation_method SHELXL-97
_audit_update_record
;
2015-04-02 deposited with the CCDC.
2015-10-08 downloaded from the CCDC.
;
_cell_angle_alpha 90.00
_cell_angle_beta 90.00
_cell_angle_gamma 90.00
_cell_formula_units_Z 8
_cell_length_a 14.481(4)
_cell_length_b 25.238(7)
_cell_length_c 7.5208(19)
_cell_measurement_temperature 296(2)
_cell_volume 2748.6(13)
_computing_cell_refinement 'Bruker SAINT'
_computing_data_collection 'Bruker APEX2'
_computing_data_reduction 'Bruker SAINT'
_computing_molecular_graphics 'Bruker SHELXTL'
_computing_publication_material 'Bruker SHELXTL'
_computing_structure_refinement 'SHELXL-97 (Sheldrick, 2008)'
_computing_structure_solution 'SHELXS-97 (Sheldrick, 2008)'
_diffrn_ambient_temperature 296(2)
_diffrn_measured_fraction_theta_full 0.999
_diffrn_measured_fraction_theta_max 0.999
_diffrn_measurement_device_type 'Bruker APEX-II CCD'
_diffrn_measurement_method '\f and \w scans'
_diffrn_radiation_monochromator graphite
_diffrn_radiation_source 'fine-focus sealed tube'
_diffrn_radiation_type MoK\a
_diffrn_radiation_wavelength 0.71073
_diffrn_reflns_av_R_equivalents 0.0210
_diffrn_reflns_av_sigmaI/netI 0.0130
_diffrn_reflns_limit_h_max 17
_diffrn_reflns_limit_h_min -17
_diffrn_reflns_limit_k_max 29
_diffrn_reflns_limit_k_min -26
_diffrn_reflns_limit_l_max 8
_diffrn_reflns_limit_l_min -8
_diffrn_reflns_number 18100
_diffrn_reflns_theta_full 25.05
_diffrn_reflns_theta_max 25.05
_diffrn_reflns_theta_min 1.61
_exptl_absorpt_coefficient_mu 1.628
_exptl_absorpt_correction_T_max 0.7366
_exptl_absorpt_correction_T_min 0.6863
_exptl_absorpt_correction_type multi-scan
_exptl_crystal_colour colourless
_exptl_crystal_density_diffrn 2.009
_exptl_crystal_density_method 'not measured'
_exptl_crystal_description block
_exptl_crystal_F_000 1632
_exptl_crystal_size_max 0.25
_exptl_crystal_size_mid 0.22
_exptl_crystal_size_min 0.20
_refine_diff_density_max 0.431
_refine_diff_density_min -0.857
_refine_diff_density_rms 0.099
_refine_ls_extinction_method none
_refine_ls_goodness_of_fit_ref 1.044
_refine_ls_hydrogen_treatment mixed
_refine_ls_matrix_type full
_refine_ls_number_parameters 210
_refine_ls_number_reflns 2427
_refine_ls_number_restraints 0
_refine_ls_restrained_S_all 1.044
_refine_ls_R_factor_all 0.0279
_refine_ls_R_factor_gt 0.0234
_refine_ls_shift/su_max 0.002
_refine_ls_shift/su_mean 0.000
_refine_ls_structure_factor_coef Fsqd
_refine_ls_weighting_details 'calc w=1/[\s^2^(Fo^2^)+(0.0347P)^2^+3.5598P] where P=(Fo^2^+2Fc^2^)/3'
_refine_ls_weighting_scheme calc
_refine_ls_wR_factor_gt 0.0633
_refine_ls_wR_factor_ref 0.0678
_reflns_number_gt 2102
_reflns_number_total 2427
_reflns_threshold_expression >2sigma(I)
_cod_data_source_file c5ra16580f2.cif
_cod_data_source_block pnna
_cod_depositor_comments
;
The following automatic conversions were performed:

'_symmetry_cell_setting' value 'Orthorhombic' changed to
'orthorhombic' according to
/usr/data/users/saulius/crontab/automatic-downloads/rss-feeds/RSC/lib/dictionaries/cif_core.dic
dictionary named 'cif_core.dic' version 2.4.2 from 2011-04-26.

Automatic conversion script
Id: cif_fix_values 3271 2015-04-21 07:52:19Z andrius 
;
_cod_original_cell_volume 2748.5(12)
_cod_original_sg_symbol_H-M Pnna
_cod_database_code 7222469

loop_
_symmetry_equiv_pos_as_xyz
'x, y, z'
'-x+1/2, -y, z'
'-x+1/2, y+1/2, -z+1/2'
'x, -y+1/2, -z+1/2'
'-x, -y, -z'
'x-1/2, y, -z'
'x-1/2, -y-1/2, z-1/2'
'-x, y-1/2, z-1/2'

loop_
_atom_site_label
_atom_site_type_symbol
_atom_site_fract_x
_atom_site_fract_y
_atom_site_fract_z
_atom_site_U_iso_or_equiv
_atom_site_adp_type
_atom_site_occupancy
_atom_site_symmetry_multiplicity
_atom_site_calc_flag
_atom_site_refinement_flags
Cd1 Cd 1.148588(16) 0.2500 1.2500 0.01971(10) Uani 1 2 d S
Cd2 Cd 1.053760(19) 0.2500 0.7500 0.02080(10) Uani 1 2 d S
O1 O 1.02894(13) 0.30549(7) 1.1808(3) 0.0326(4) Uani 1 1 d .
O2 O 1.00298(14) 0.32104(7) 0.8935(2) 0.0352(5) Uani 1 1 d .
O3 O 0.93057(18) 0.56991(9) 1.3587(3) 0.0544(7) Uani 1 1 d .
O4 O 0.83434(15) 0.57152(8) 1.1302(3) 0.0396(5) Uani 1 1 d .
H4 H 0.8252 0.6018 1.1657 0.059 Uiso 1 1 calc R
O5 O 0.65993(12) 0.27412(7) 0.4591(2) 0.0288(4) Uani 1 1 d .
O6 O 0.70760(14) 0.33448(8) 0.2668(2) 0.0300(5) Uani 1 1 d .
O7 O 0.96097(18) 0.19887(12) 0.9559(3) 0.0704(9) Uani 1 1 d .
H1W H 0.9797 0.1937 1.0575 0.085 Uiso 1 1 d R
H2W H 0.9719 0.2316 0.9392 0.085 Uiso 1 1 d R
N1 N 0.74891(15) 0.32161(8) 0.7297(3) 0.0211(5) Uani 1 1 d .
C1 C 1.00044(17) 0.33320(10) 1.0535(3) 0.0236(6) Uani 1 1 d .
C2 C 0.96384(17) 0.38778(10) 1.0978(3) 0.0223(5) Uani 1 1 d .
C3 C 1.00616(19) 0.41410(11) 1.2382(3) 0.0264(6) Uani 1 1 d .
H3 H 1.0502 0.3965 1.3060 0.032 Uiso 1 1 calc R
C4 C 0.98410(19) 0.46574(11) 1.2786(3) 0.0268(6) Uani 1 1 d .
H4A H 1.0136 0.4827 1.3726 0.032 Uiso 1 1 calc R
C5 C 0.91823(18) 0.49265(10) 1.1802(3) 0.0243(5) Uani 1 1 d .
C6 C 0.8954(2) 0.54825(11) 1.2332(3) 0.0289(6) Uani 1 1 d .
C7 C 0.87544(18) 0.46670(10) 1.0402(3) 0.0238(5) Uani 1 1 d .
H7 H 0.8312 0.4846 0.9737 0.029 Uiso 1 1 calc R
C8 C 0.89681(16) 0.41471(10) 0.9966(3) 0.0216(6) Uani 1 1 d .
C9 C 0.84652(16) 0.39020(10) 0.8448(4) 0.0221(6) Uani 1 1 d .
C10 C 0.84500(18) 0.41485(11) 0.6797(4) 0.0291(6) Uani 1 1 d .
H10 H 0.8754 0.4469 0.6630 0.035 Uiso 1 1 calc R
C11 C 0.79799(18) 0.39145(10) 0.5400(4) 0.0273(6) Uani 1 1 d .
H11 H 0.7975 0.4072 0.4282 0.033 Uiso 1 1 calc R
C12 C 0.75211(17) 0.34467(9) 0.5686(3) 0.0206(5) Uani 1 1 d .
C13 C 0.70318(17) 0.31634(9) 0.4190(3) 0.0207(5) Uani 1 1 d .
C14 C 0.79584(17) 0.34373(10) 0.8632(3) 0.0231(5) Uani 1 1 d .
H14 H 0.7946 0.3273 0.9738 0.028 Uiso 1 1 calc R

loop_
_atom_site_aniso_label
_atom_site_aniso_U_11
_atom_site_aniso_U_22
_atom_site_aniso_U_33
_atom_site_aniso_U_23
_atom_site_aniso_U_13
_atom_site_aniso_U_12
Cd1 0.02311(18) 0.01561(17) 0.02040(18) -0.00095(9) 0.000 0.000
Cd2 0.02625(17) 0.02039(17) 0.01577(16) -0.00199(10) 0.000 0.000
O1 0.0408(11) 0.0277(10) 0.0294(10) 0.0010(9) -0.0040(9) 0.0127(9)
O2 0.0492(12) 0.0310(11) 0.0253(10) -0.0072(8) 0.0004(9) 0.0163(9)
O3 0.0858(18) 0.0338(12) 0.0437(13) -0.0177(11) -0.0315(13) 0.0193(12)
O4 0.0491(12) 0.0237(11) 0.0460(13) -0.0126(10) -0.0167(10) 0.0121(9)
O5 0.0382(11) 0.0262(10) 0.0221(10) -0.0012(8) -0.0022(8) -0.0129(8)
O6 0.0450(12) 0.0230(10) 0.0219(10) 0.0023(8) -0.0056(8) -0.0006(9)
O7 0.0813(19) 0.100(2) 0.0304(12) 0.0104(13) -0.0059(12) -0.0598(17)
N1 0.0230(11) 0.0193(11) 0.0210(11) -0.0008(8) 0.0011(9) -0.0028(9)
C1 0.0223(13) 0.0215(13) 0.0269(14) -0.0020(11) -0.0009(11) 0.0018(10)
C2 0.0252(13) 0.0196(13) 0.0222(13) -0.0008(10) 0.0005(10) 0.0014(10)
C3 0.0297(14) 0.0263(15) 0.0231(14) -0.0012(10) -0.0063(11) 0.0047(12)
C4 0.0330(15) 0.0248(14) 0.0226(13) -0.0063(11) -0.0051(11) 0.0000(12)
C5 0.0283(14) 0.0208(13) 0.0238(13) -0.0024(11) 0.0005(11) 0.0012(11)
C6 0.0353(16) 0.0244(15) 0.0270(15) -0.0033(11) -0.0033(12) 0.0028(12)
C7 0.0222(12) 0.0225(13) 0.0268(13) 0.0000(11) -0.0045(11) 0.0026(11)
C8 0.0208(13) 0.0209(13) 0.0232(13) -0.0019(10) -0.0008(11) -0.0012(10)
C9 0.0220(13) 0.0205(13) 0.0239(14) -0.0033(11) -0.0025(10) 0.0025(10)
C10 0.0349(16) 0.0198(14) 0.0325(16) 0.0032(13) -0.0087(12) -0.0074(11)
C11 0.0312(14) 0.0252(14) 0.0256(14) 0.0057(11) -0.0060(11) -0.0058(11)
C12 0.0208(12) 0.0190(12) 0.0218(12) -0.0015(10) -0.0001(10) 0.0006(10)
C13 0.0222(12) 0.0191(13) 0.0209(13) -0.0026(10) -0.0012(10) 0.0034(10)
C14 0.0268(13) 0.0236(13) 0.0191(12) -0.0018(10) -0.0004(10) -0.0019(11)

loop_
_atom_type_symbol
_atom_type_description
_atom_type_scat_dispersion_real
_atom_type_scat_dispersion_imag
_atom_type_scat_source
C C 0.0033 0.0016 'International Tables Vol C Tables 4.2.6.8 and 6.1.1.4'
H H 0.0000 0.0000 'International Tables Vol C Tables 4.2.6.8 and 6.1.1.4'
N N 0.0061 0.0033 'International Tables Vol C Tables 4.2.6.8 and 6.1.1.4'
O O 0.0106 0.0060 'International Tables Vol C Tables 4.2.6.8 and 6.1.1.4'
Cd Cd -0.8075 1.2024 'International Tables Vol C Tables 4.2.6.8 and 6.1.1.4'

loop_
_geom_angle_atom_site_label_1
_geom_angle_atom_site_label_2
_geom_angle_atom_site_label_3
_geom_angle
_geom_angle_site_symmetry_1
_geom_angle_site_symmetry_3
O5 Cd1 O5 171.73(9) 6_657 7_666
O5 Cd1 O1 89.98(7) 6_657 4_557
O5 Cd1 O1 96.29(7) 7_666 4_557
O5 Cd1 O1 96.29(7) 6_657 .
O5 Cd1 O1 89.98(7) 7_666 .
O1 Cd1 O1 81.55(10) 4_557 .
O5 Cd1 N1 71.57(6) 6_657 6_657
O5 Cd1 N1 103.06(7) 7_666 6_657
O1 Cd1 N1 159.16(7) 4_557 6_657
O1 Cd1 N1 90.70(8) . 6_657
O5 Cd1 N1 103.06(7) 6_657 7_666
O5 Cd1 N1 71.57(6) 7_666 7_666
O1 Cd1 N1 90.70(8) 4_557 7_666
O1 Cd1 N1 159.16(7) . 7_666
N1 Cd1 N1 102.62(11) 6_657 7_666
O2 Cd2 O2 141.28(11) . 4_556
O2 Cd2 O5 95.95(7) . 7_666
O2 Cd2 O5 110.06(7) 4_556 7_666
O2 Cd2 O5 110.06(7) . 6_656
O2 Cd2 O5 95.95(7) 4_556 6_656
O5 Cd2 O5 95.29(10) 7_666 6_656
O2 Cd2 O7 86.31(9) . .
O2 Cd2 O7 72.35(8) 4_556 .
O5 Cd2 O7 77.93(8) 7_666 .
O5 Cd2 O7 163.01(9) 6_656 .
O2 Cd2 O7 72.35(8) . 4_556
O2 Cd2 O7 86.31(9) 4_556 4_556
O5 Cd2 O7 163.00(9) 7_666 4_556
O5 Cd2 O7 77.93(8) 6_656 4_556
O7 Cd2 O7 112.63(14) . 4_556
O2 Cd2 H2W 68.2 . .
O2 Cd2 H2W 87.7 4_556 .
O5 Cd2 H2W 80.8 7_666 .
O5 Cd2 H2W 175.4 6_656 .
O7 Cd2 H2W 18.1 . .
O7 Cd2 H2W 105.2 4_556 .
C1 O1 Cd1 139.78(18) . .
C1 O2 Cd2 132.91(17) . .
C6 O4 H4 109.5 . .
C13 O5 Cd1 119.16(15) . 6_557
C13 O5 Cd2 113.06(15) . 6_556
Cd1 O5 Cd2 122.84(8) 6_557 6_556
Cd2 O7 H1W 119.8 . .
Cd2 O7 H2W 44.4 . .
H1W O7 H2W 103.3 . .
C14 N1 C12 118.6(2) . .
C14 N1 Cd1 126.47(16) . 6_557
C12 N1 Cd1 114.66(16) . 6_557
O2 C1 O1 126.3(2) . .
O2 C1 C2 116.7(2) . .
O1 C1 C2 117.0(2) . .
C3 C2 C8 118.9(2) . .
C3 C2 C1 116.6(2) . .
C8 C2 C1 124.2(2) . .
C4 C3 C2 121.2(2) . .
C4 C3 H3 119.4 . .
C2 C3 H3 119.4 . .
C3 C4 C5 120.4(2) . .
C3 C4 H4A 119.8 . .
C5 C4 H4A 119.8 . .
C4 C5 C7 118.8(2) . .
C4 C5 C6 118.0(2) . .
C7 C5 C6 123.2(2) . .
O3 C6 O4 122.9(3) . .
O3 C6 C5 122.8(3) . .
O4 C6 C5 114.3(2) . .
C5 C7 C8 121.8(2) . .
C5 C7 H7 119.1 . .
C8 C7 H7 119.1 . .
C7 C8 C2 118.8(2) . .
C7 C8 C9 117.7(2) . .
C2 C8 C9 123.4(2) . .
C10 C9 C14 117.3(2) . .
C10 C9 C8 120.5(2) . .
C14 C9 C8 122.2(2) . .
C11 C10 C9 119.7(2) . .
C11 C10 H10 120.2 . .
C9 C10 H10 120.2 . .
C12 C11 C10 119.1(3) . .
C12 C11 H11 120.4 . .
C10 C11 H11 120.4 . .
N1 C12 C11 122.0(2) . .
N1 C12 C13 116.8(2) . .
C11 C12 C13 121.2(2) . .
O6 C13 O5 123.8(2) . .
O6 C13 C12 119.4(2) . .
O5 C13 C12 116.8(2) . .
N1 C14 C9 123.1(2) . .
N1 C14 H14 118.4 . .
C9 C14 H14 118.4 . .

loop_
_geom_bond_atom_site_label_1
_geom_bond_atom_site_label_2
_geom_bond_distance
_geom_bond_site_symmetry_2
Cd1 O5 2.2768(19) 6_657
Cd1 O5 2.2768(19) 7_666
Cd1 O1 2.2878(19) 4_557
Cd1 O1 2.2878(19) .
Cd1 N1 2.324(2) 6_657
Cd1 N1 2.324(2) 7_666
Cd2 O2 2.2183(18) .
Cd2 O2 2.2183(18) 4_556
Cd2 O5 2.2820(18) 7_666
Cd2 O5 2.2820(18) 6_656
Cd2 O7 2.423(2) .
Cd2 O7 2.423(2) 4_556
Cd2 H2W 1.9100 .
O1 C1 1.255(3) .
O2 C1 1.242(3) .
O3 C6 1.204(3) .
O4 C6 1.314(3) .
O4 H4 0.8200 .
O5 C13 1.272(3) .
O5 Cd1 2.2768(19) 6_557
O5 Cd2 2.2820(18) 6_556
O6 C13 1.235(3) .
O7 H1W 0.8207 .
O7 H2W 0.8499 .
N1 C14 1.335(3) .
N1 C12 1.345(3) .
N1 Cd1 2.324(2) 6_557
C1 C2 1.513(3) .
C2 C3 1.390(4) .
C2 C8 1.408(3) .
C3 C4 1.376(4) .
C3 H3 0.9300 .
C4 C5 1.385(4) .
C4 H4A 0.9300 .
C5 C7 1.386(4) .
C5 C6 1.495(4) .
C7 C8 1.387(4) .
C7 H7 0.9300 .
C8 C9 1.489(3) .
C9 C10 1.389(4) .
C9 C14 1.390(4) .
C10 C11 1.384(4) .
C10 H10 0.9300 .
C11 C12 1.372(4) .
C11 H11 0.9300 .
C12 C13 1.510(3) .
C14 H14 0.9300 .

loop_
_geom_hbond_atom_site_label_D
_geom_hbond_atom_site_label_H
_geom_hbond_atom_site_label_A
_geom_hbond_distance_DH
_geom_hbond_distance_HA
_geom_hbond_distance_DA
_geom_hbond_angle_DHA
_geom_hbond_site_symmetry_A
O7 H2W O2 0.85 2.33 3.178(3) 179.5 .
O7 H1W O1 0.82 2.09 2.906(3) 170.3 4_557
O4 H4 O6 0.82 1.84 2.655(3) 171.8 2_666

loop_
_geom_torsion_atom_site_label_1
_geom_torsion_atom_site_label_2
_geom_torsion_atom_site_label_3
_geom_torsion_atom_site_label_4
_geom_torsion
_geom_torsion_site_symmetry_1
O5 Cd1 O1 C1 144.7(3) 6_657
O5 Cd1 O1 C1 -29.9(3) 7_666
O1 Cd1 O1 C1 -126.3(3) 4_557
N1 Cd1 O1 C1 73.2(3) 6_657
N1 Cd1 O1 C1 -57.1(4) 7_666
O2 Cd2 O2 C1 106.5(3) 4_556
O5 Cd2 O2 C1 -26.5(3) 7_666
O5 Cd2 O2 C1 -124.3(2) 6_656
O7 Cd2 O2 C1 51.0(3) .
O7 Cd2 O2 C1 166.1(3) 4_556
Cd2 O2 C1 O1 0.3(4) .
Cd2 O2 C1 C2 177.00(17) .
Cd1 O1 C1 O2 39.0(4) .
Cd1 O1 C1 C2 -137.7(2) .
O2 C1 C2 C3 -143.2(3) .
O1 C1 C2 C3 33.8(3) .
O2 C1 C2 C8 30.7(4) .
O1 C1 C2 C8 -152.3(2) .
C8 C2 C3 C4 -0.4(4) .
C1 C2 C3 C4 173.8(2) .
C2 C3 C4 C5 0.5(4) .
C3 C4 C5 C7 -0.3(4) .
C3 C4 C5 C6 178.5(3) .
C4 C5 C6 O3 -1.4(4) .
C7 C5 C6 O3 177.4(3) .
C4 C5 C6 O4 178.1(3) .
C7 C5 C6 O4 -3.1(4) .
C4 C5 C7 C8 0.1(4) .
C6 C5 C7 C8 -178.7(2) .
C5 C7 C8 C2 0.0(4) .
C5 C7 C8 C9 179.5(2) .
C3 C2 C8 C7 0.2(4) .
C1 C2 C8 C7 -173.6(2) .
C3 C2 C8 C9 -179.4(2) .
C1 C2 C8 C9 6.9(4) .
C7 C8 C9 C10 53.7(3) .
C2 C8 C9 C10 -126.8(3) .
C7 C8 C9 C14 -123.1(3) .
C2 C8 C9 C14 56.5(3) .
C14 C9 C10 C11 -3.2(4) .
C8 C9 C10 C11 179.9(2) .
C9 C10 C11 C12 1.3(4) .
C14 N1 C12 C11 -3.4(4) .
Cd1 N1 C12 C11 171.1(2) 6_557
C14 N1 C12 C13 176.1(2) .
Cd1 N1 C12 C13 -9.3(3) 6_557
C10 C11 C12 N1 2.1(4) .
C10 C11 C12 C13 -177.4(2) .
Cd1 O5 C13 O6 -174.89(19) 6_557
Cd2 O5 C13 O6 -19.0(3) 6_556
Cd1 O5 C13 C12 5.8(3) 6_557
Cd2 O5 C13 C12 161.66(16) 6_556
N1 C12 C13 O6 -176.6(2) .
C11 C12 C13 O6 2.9(4) .
N1 C12 C13 O5 2.7(3) .
C11 C12 C13 O5 -177.8(2) .
C12 N1 C14 C9 1.4(4) .
Cd1 N1 C14 C9 -172.48(18) 6_557
C10 C9 C14 N1 1.9(4) .
C8 C9 C14 N1 178.8(2) .
